data_4062184
_journal_name_full Organometallics
_journal_year 2003
_chemical_formula_sum 'C38 H39 N O5 P2 Ru S'
_chemical_formula_weight 784.77
_space_group_IT_number 2
_symmetry_cell_setting triclinic
_symmetry_space_group_name_Hall '-P 1'
_symmetry_space_group_name_H-M 'P -1'
_cell_angle_alpha 88.109(1)
_cell_angle_beta 79.027(1)
_cell_angle_gamma 82.301(1)
_cell_formula_units_Z 2
_cell_length_a 10.8554(2)
_cell_length_b 12.1181(2)
_cell_length_c 14.3910(1)
_cell_measurement_temperature 295(2)
_cell_volume 1841.67(5)
_diffrn_ambient_temperature 295(2)
_exptl_crystal_density_diffrn 1.415
_cod_depositor_comments
;
The following automatic conversions were performed:
'_symmetry_cell_setting' value 'Triclinic' changed to 'triclinic'
according to '/home/saulius/struct/CIF-dictionaries/cif_core.dic'
dictionary named 'cif_core.dic' version 2.4.1 from 2010-06-29.

Automatic conversion script
Id: cif_fix_enum 1527 2010-12-29 10:47:43Z saulius 
;
_cod_database_code 4062184

loop_
_symmetry_equiv_pos_as_xyz
'x, y, z'
'-x, -y, -z'

loop_
_atom_site_label
_atom_site_type_symbol
_atom_site_fract_x
_atom_site_fract_y
_atom_site_fract_z
_atom_site_U_iso_or_equiv
_atom_site_adp_type
_atom_site_occupancy
_atom_site_symmetry_multiplicity
_atom_site_calc_flag
_atom_site_refinement_flags
_atom_site_disorder_assembly
_atom_site_disorder_group
Ru Ru -0.14228(4) 0.71148(3) -0.16314(3) 0.03968(14) Uani 1 1 d . . .
S1 S 0.06203(14) 0.45942(10) -0.19230(10) 0.0575(4) Uani 1 1 d . . .
P1 P -0.20794(13) 0.58627(10) -0.24635(9) 0.0472(3) Uani 1 1 d . . .
P2 P -0.06412(11) 0.80873(9) -0.29897(8) 0.0388(3) Uani 1 1 d . . .
O1 O -0.1259(3) 0.5561(3) -0.3487(2) 0.0570(9) Uani 1 1 d . . .
O2 O -0.2154(4) 0.4599(3) -0.2076(3) 0.0668(10) Uani 1 1 d . . .
O3 O -0.3478(3) 0.6258(3) -0.2626(3) 0.0653(10) Uani 1 1 d . . .
O4 O 0.2782(7) 0.2974(5) -0.2404(6) 0.174(3) Uani 1 1 d . A .
O5 O 0.4572(8) 0.3171(6) -0.2145(9) 0.105(3) Uani 0.721(16) 1 d PD A 1
O5' O 0.488(4) 0.314(3) -0.186(3) 0.130(13) Uiso 0.279(16) 1 d PD A 2
C1 C 0.0223(5) 0.6120(4) -0.1651(3) 0.0434(11) Uani 1 1 d . . .
C2 C 0.1419(5) 0.6207(4) -0.1504(3) 0.0464(11) Uani 1 1 d . . .
C3 C 0.2041(5) 0.5105(4) -0.1749(3) 0.0509(12) Uani 1 1 d . . .
N4 N 0.3197(4) 0.4668(4) -0.1851(3) 0.0633(12) Uani 1 1 d . A .
C5 C 0.3525(8) 0.3564(6) -0.2168(6) 0.093(2) Uani 1 1 d . . .
C6 C 0.5079(12) 0.2062(8) -0.2523(8) 0.108(5) Uani 0.721(16) 1 d PD A 1
H6A H 0.5905 0.2078 -0.2922 0.129 Uiso 0.721(16) 1 calc PR A 1
H6B H 0.4519 0.1810 -0.2898 0.129 Uiso 0.721(16) 1 calc PR A 1
C7 C 0.5181(14) 0.1313(9) -0.1709(8) 0.125(6) Uani 0.721(16) 1 d PD A 1
H7A H 0.5487 0.0569 -0.1930 0.187 Uiso 0.721(16) 1 calc PR A 1
H7B H 0.4363 0.1322 -0.1310 0.187 Uiso 0.721(16) 1 calc PR A 1
H7C H 0.5759 0.1557 -0.1356 0.187 Uiso 0.721(16) 1 calc PR A 1
C6' C 0.537(3) 0.196(3) -0.199(3) 0.126(15) Uiso 0.279(16) 1 d PD A 2
H6'A H 0.5601 0.1622 -0.1419 0.152 Uiso 0.279(16) 1 calc PR A 2
H6'B H 0.6093 0.1850 -0.2506 0.152 Uiso 0.279(16) 1 calc PR A 2
C7' C 0.425(4) 0.150(4) -0.223(4) 0.18(2) Uiso 0.279(16) 1 d PD A 2
H7'A H 0.4379 0.0700 -0.2185 0.266 Uiso 0.279(16) 1 calc PR A 2
H7'B H 0.4159 0.1717 -0.2863 0.266 Uiso 0.279(16) 1 calc PR A 2
H7'C H 0.3499 0.1783 -0.1794 0.266 Uiso 0.279(16) 1 calc PR A 2
C8 C 0.2013(5) 0.7173(4) -0.1269(3) 0.0472(12) Uani 1 1 d . . .
C9 C 0.1622(5) 0.7708(4) -0.0394(4) 0.0551(13) Uani 1 1 d . . .
H9A H 0.0981 0.7454 0.0052 0.066 Uiso 1 1 calc R . .
C10 C 0.2175(6) 0.8609(5) -0.0187(4) 0.0645(15) Uani 1 1 d . . .
H10A H 0.1903 0.8955 0.0397 0.077 Uiso 1 1 calc R . .
C11 C 0.3123(6) 0.8998(5) -0.0835(5) 0.0706(16) Uani 1 1 d . . .
H11A H 0.3486 0.9610 -0.0693 0.085 Uiso 1 1 calc R . .
C12 C 0.3536(6) 0.8472(5) -0.1701(4) 0.0716(16) Uani 1 1 d . . .
H12A H 0.4183 0.8723 -0.2143 0.086 Uiso 1 1 calc R . .
C13 C 0.2971(5) 0.7563(5) -0.1902(4) 0.0619(14) Uani 1 1 d . . .
H13A H 0.3252 0.7211 -0.2482 0.074 Uiso 1 1 calc R . .
C14 C -0.0958(8) 0.4476(5) -0.3930(5) 0.097(2) Uani 1 1 d . . .
H14A H -0.0452 0.4541 -0.4549 0.146 Uiso 1 1 calc R . .
H14B H -0.1728 0.4195 -0.3985 0.146 Uiso 1 1 calc R . .
H14C H -0.0497 0.3973 -0.3551 0.146 Uiso 1 1 calc R . .
C15 C -0.2864(9) 0.4342(6) -0.1190(5) 0.117(3) Uani 1 1 d . . .
H15A H -0.2778 0.3549 -0.1099 0.176 Uiso 1 1 calc R . .
H15B H -0.3739 0.4622 -0.1167 0.176 Uiso 1 1 calc R . .
H15C H -0.2559 0.4680 -0.0698 0.176 Uiso 1 1 calc R . .
C16 C -0.4060(6) 0.5693(6) -0.3261(5) 0.097(2) Uani 1 1 d . . .
H16A H -0.4902 0.6058 -0.3257 0.146 Uiso 1 1 calc R . .
H16B H -0.4096 0.4933 -0.3057 0.146 Uiso 1 1 calc R . .
H16C H -0.3570 0.5711 -0.3890 0.146 Uiso 1 1 calc R . .
C17 C -0.0520(5) 0.9546(4) -0.2738(3) 0.0456(11) Uani 1 1 d . . .
C18 C -0.1237(5) 1.0458(4) -0.3071(4) 0.0600(14) Uani 1 1 d . . .
H18A H -0.1809 1.0348 -0.3453 0.072 Uiso 1 1 calc R . .
C19 C -0.1104(6) 1.1536(4) -0.2836(5) 0.0746(18) Uani 1 1 d . . .
H19A H -0.1600 1.2137 -0.3055 0.089 Uiso 1 1 calc R . .
C20 C -0.0259(6) 1.1724(5) -0.2289(4) 0.0732(17) Uani 1 1 d . . .
H20A H -0.0173 1.2447 -0.2140 0.088 Uiso 1 1 calc R . .
C21 C 0.0462(6) 1.0837(4) -0.1960(4) 0.0618(14) Uani 1 1 d . . .
H21A H 0.1045 1.0959 -0.1590 0.074 Uiso 1 1 calc R . .
C22 C 0.0328(5) 0.9760(4) -0.2174(4) 0.0533(13) Uani 1 1 d . . .
H22A H 0.0815 0.9167 -0.1936 0.064 Uiso 1 1 calc R . .
C23 C 0.0940(4) 0.7680(4) -0.3729(3) 0.0436(11) Uani 1 1 d . . .
C24 C 0.1464(5) 0.6567(4) -0.3797(3) 0.0483(12) Uani 1 1 d . . .
H24A H 0.1006 0.6021 -0.3491 0.058 Uiso 1 1 calc R . .
C25 C 0.2678(5) 0.6268(5) -0.4324(4) 0.0622(15) Uani 1 1 d . . .
H25A H 0.3031 0.5524 -0.4358 0.075 Uiso 1 1 calc R . .
C26 C 0.3351(5) 0.7068(6) -0.4791(4) 0.0687(16) Uani 1 1 d . . .
H26A H 0.4159 0.6861 -0.5139 0.082 Uiso 1 1 calc R . .
C27 C 0.2843(5) 0.8166(5) -0.4750(4) 0.0689(16) Uani 1 1 d . . .
H27A H 0.3295 0.8702 -0.5081 0.083 Uiso 1 1 calc R . .
C28 C 0.1642(5) 0.8478(5) -0.4206(4) 0.0586(13) Uani 1 1 d . . .
H28A H 0.1307 0.9226 -0.4163 0.070 Uiso 1 1 calc R . .
C29 C -0.1687(4) 0.8256(4) -0.3869(3) 0.0429(11) Uani 1 1 d . . .
C30 C -0.2977(5) 0.8526(4) -0.3550(4) 0.0571(13) Uani 1 1 d . . .
H30A H -0.3289 0.8611 -0.2904 0.069 Uiso 1 1 calc R . .
C31 C -0.3806(6) 0.8670(5) -0.4175(4) 0.0740(17) Uani 1 1 d . . .
H31A H -0.4669 0.8856 -0.3953 0.089 Uiso 1 1 calc R . .
C32 C -0.3352(6) 0.8537(6) -0.5122(5) 0.087(2) Uani 1 1 d . . .
H32A H -0.3909 0.8638 -0.5544 0.105 Uiso 1 1 calc R . .
C33 C -0.2086(6) 0.8257(6) -0.5455(4) 0.089(2) Uani 1 1 d . . .
H33A H -0.1789 0.8159 -0.6101 0.106 Uiso 1 1 calc R . .
C34 C -0.1239(5) 0.8116(5) -0.4830(4) 0.0643(15) Uani 1 1 d . . .
H34A H -0.0377 0.7929 -0.5058 0.077 Uiso 1 1 calc R . .
C35 C -0.2575(6) 0.8662(5) -0.0949(4) 0.0629(15) Uani 1 1 d . . .
H35A H -0.2755 0.9372 -0.1274 0.076 Uiso 1 1 calc R . .
C36 C -0.1549(5) 0.8370(4) -0.0481(3) 0.0554(13) Uani 1 1 d . . .
H36A H -0.0902 0.8839 -0.0415 0.066 Uiso 1 1 calc R . .
C37 C -0.1703(5) 0.7325(4) -0.0045(3) 0.0551(13) Uani 1 1 d . . .
H37A H -0.1167 0.6934 0.0370 0.066 Uiso 1 1 calc R . .
C38 C -0.2789(6) 0.6972(5) -0.0260(4) 0.0660(15) Uani 1 1 d . . .
H38A H -0.3150 0.6298 -0.0015 0.079 Uiso 1 1 calc R . .
C39 C -0.3345(5) 0.7812(5) -0.0815(4) 0.0666(16) Uani 1 1 d . . .
H39A H -0.4156 0.7823 -0.1022 0.080 Uiso 1 1 calc R . .

loop_
_atom_site_aniso_label
_atom_site_aniso_U_11
_atom_site_aniso_U_22
_atom_site_aniso_U_33
_atom_site_aniso_U_23
_atom_site_aniso_U_13
_atom_site_aniso_U_12
Ru 0.0501(2) 0.0359(2) 0.0353(2) -0.00093(14) -0.01427(16) -0.00478(16)
S1 0.0734(9) 0.0346(6) 0.0707(9) -0.0035(6) -0.0304(7) -0.0049(6)
P1 0.0569(8) 0.0429(7) 0.0473(7) 0.0037(5) -0.0170(6) -0.0163(6)
P2 0.0462(7) 0.0340(6) 0.0395(6) -0.0003(5) -0.0144(5) -0.0074(5)
O1 0.072(2) 0.055(2) 0.049(2) -0.0062(16) -0.0120(17) -0.0220(18)
O2 0.095(3) 0.045(2) 0.068(2) 0.0102(17) -0.022(2) -0.0254(19)
O3 0.059(2) 0.067(2) 0.078(3) -0.004(2) -0.027(2) -0.0176(19)
O4 0.168(6) 0.116(5) 0.250(9) -0.099(6) -0.094(6) 0.035(4)
O5 0.070(5) 0.062(4) 0.186(10) -0.026(5) -0.053(6) 0.029(4)
C1 0.060(3) 0.036(2) 0.037(2) -0.0019(19) -0.017(2) -0.005(2)
C2 0.058(3) 0.038(2) 0.046(3) -0.002(2) -0.019(2) -0.005(2)
C3 0.068(3) 0.042(3) 0.045(3) 0.000(2) -0.019(2) -0.003(2)
N4 0.069(3) 0.052(3) 0.070(3) -0.006(2) -0.023(2) 0.004(2)
C5 0.100(6) 0.066(4) 0.115(6) -0.034(4) -0.029(5) 0.004(4)
C6 0.091(8) 0.097(9) 0.130(11) -0.033(7) -0.037(8) 0.036(7)
C7 0.151(13) 0.053(6) 0.141(12) 0.008(7) 0.028(9) 0.011(7)
C8 0.047(3) 0.046(3) 0.054(3) -0.005(2) -0.026(2) 0.002(2)
C9 0.058(3) 0.056(3) 0.054(3) -0.006(2) -0.016(3) -0.010(3)
C10 0.075(4) 0.066(4) 0.056(3) -0.022(3) -0.014(3) -0.013(3)
C11 0.068(4) 0.064(4) 0.087(4) -0.023(3) -0.023(3) -0.018(3)
C12 0.062(4) 0.080(4) 0.075(4) -0.009(3) -0.006(3) -0.024(3)
C13 0.062(3) 0.064(3) 0.062(3) -0.019(3) -0.014(3) -0.009(3)
C14 0.140(6) 0.084(5) 0.072(4) -0.037(4) -0.008(4) -0.035(4)
C15 0.177(8) 0.073(5) 0.091(5) 0.026(4) 0.017(5) -0.045(5)
C16 0.085(5) 0.105(5) 0.119(6) -0.026(5) -0.050(4) -0.022(4)
C17 0.055(3) 0.036(2) 0.048(3) 0.001(2) -0.011(2) -0.011(2)
C18 0.062(3) 0.047(3) 0.077(4) 0.007(3) -0.023(3) -0.014(3)
C19 0.076(4) 0.034(3) 0.114(5) 0.008(3) -0.018(4) -0.008(3)
C20 0.096(5) 0.042(3) 0.083(4) -0.006(3) -0.002(4) -0.032(3)
C21 0.075(4) 0.054(3) 0.061(3) -0.010(3) -0.010(3) -0.027(3)
C22 0.066(3) 0.044(3) 0.056(3) -0.003(2) -0.023(3) -0.014(2)
C23 0.050(3) 0.049(3) 0.037(2) -0.003(2) -0.020(2) -0.010(2)
C24 0.053(3) 0.053(3) 0.040(3) -0.009(2) -0.016(2) -0.003(2)
C25 0.065(4) 0.066(3) 0.057(3) -0.021(3) -0.020(3) 0.005(3)
C26 0.048(3) 0.095(5) 0.062(4) -0.009(3) -0.006(3) -0.008(3)
C27 0.056(3) 0.087(4) 0.064(4) 0.006(3) -0.001(3) -0.026(3)
C28 0.059(3) 0.057(3) 0.062(3) -0.001(3) -0.013(3) -0.012(3)
C29 0.049(3) 0.043(2) 0.042(3) 0.003(2) -0.015(2) -0.015(2)
C30 0.054(3) 0.071(4) 0.050(3) 0.008(3) -0.017(3) -0.015(3)
C31 0.059(3) 0.100(5) 0.069(4) 0.020(3) -0.025(3) -0.020(3)
C32 0.072(4) 0.142(6) 0.062(4) 0.024(4) -0.041(4) -0.034(4)
C33 0.084(5) 0.146(7) 0.044(3) 0.007(4) -0.026(3) -0.028(4)
C34 0.059(3) 0.091(4) 0.046(3) 0.002(3) -0.015(3) -0.015(3)
C35 0.077(4) 0.058(3) 0.047(3) -0.007(2) -0.009(3) 0.014(3)
C36 0.068(3) 0.051(3) 0.046(3) -0.016(2) -0.008(3) -0.003(3)
C37 0.067(3) 0.061(3) 0.035(3) -0.001(2) -0.012(2) 0.000(3)
C38 0.072(4) 0.075(4) 0.046(3) -0.008(3) 0.004(3) -0.015(3)
C39 0.055(3) 0.093(4) 0.048(3) -0.009(3) -0.009(3) 0.003(3)

loop_
_geom_bond_atom_site_label_1
_geom_bond_atom_site_label_2
_geom_bond_distance
_geom_bond_site_symmetry_2
_geom_bond_publ_flag
Ru C1 2.013(5) . ?
Ru P1 2.2314(13) . ?
Ru C38 2.248(5) . ?
Ru C35 2.251(5) . ?
Ru C36 2.258(5) . ?
Ru C39 2.260(5) . ?
Ru C37 2.263(5) . ?
Ru P2 2.3269(12) . ?
S1 C3 1.800(5) . ?
S1 C1 1.878(4) . ?
P1 O3 1.588(4) . ?
P1 O1 1.595(4) . ?
P1 O2 1.619(3) . ?
P2 C17 1.843(4) . ?
P2 C29 1.844(4) . ?
P2 C23 1.853(5) . ?
O1 C14 1.451(6) . ?
O2 C15 1.408(7) . ?
O3 C16 1.443(7) . ?
O4 C5 1.246(9) . ?
O5 C5 1.179(10) . ?
O5 C6 1.463(8) . ?
O5' C6' 1.460(10) . ?
O5' C5 1.63(4) . ?
C1 C2 1.373(6) . ?
C2 C3 1.436(6) . ?
C2 C8 1.487(6) . ?
C3 N4 1.278(6) . ?
N4 C5 1.405(8) . ?
C6 C7 1.470(9) . ?
C6' C7' 1.500(10) . ?
C8 C13 1.370(7) . ?
C8 C9 1.401(7) . ?
C9 C10 1.380(7) . ?
C10 C11 1.373(8) . ?
C11 C12 1.388(8) . ?
C12 C13 1.394(7) . ?
C17 C18 1.390(7) . ?
C17 C22 1.391(6) . ?
C18 C19 1.393(7) . ?
C19 C20 1.362(8) . ?
C20 C21 1.369(8) . ?
C21 C22 1.383(7) . ?
C23 C24 1.390(6) . ?
C23 C28 1.393(7) . ?
C24 C25 1.397(7) . ?
C25 C26 1.373(8) . ?
C26 C27 1.369(8) . ?
C27 C28 1.398(7) . ?
C29 C34 1.383(7) . ?
C29 C30 1.386(7) . ?
C30 C31 1.381(7) . ?
C31 C32 1.364(8) . ?
C32 C33 1.367(9) . ?
C33 C34 1.396(7) . ?
C35 C39 1.398(8) . ?
C35 C36 1.408(7) . ?
C36 C37 1.410(7) . ?
C37 C38 1.397(7) . ?
C38 C39 1.415(8) . ?
